data_9017867
loop_
_publ_author_name
'Talla, D.'
'Balla, M.'
'Aicher, C.'
'Lengauer, C. L.'
'Wildner, M.'

_publ_section_title
;
 Structural and spectroscopic study of the kieserite-dwornikite solid-solution
 series, (Mg,Ni)SO4*H2O, at ambient and low temperatures, with cosmochemical
 implications for icy moons and Mars
;
_journal_name_full 'American Mineralogist'
_journal_page_first 1472
_journal_page_last 1489
_journal_volume 105
_journal_year 2020
_chemical_compound_source Synthetic
_chemical_formula_sum 'H2 Ni O5 S'
_chemical_name_mineral Dwornikite
_space_group_IT_number 15
_space_group_name_Hall '-C 2yc'
_space_group_name_H-M_alt 'C 1 2/c 1'
_symmetry_space_group_name_H-M 'C 1 2/c 1'
_cell_angle_alpha 90
_cell_angle_beta 117.749
_cell_angle_gamma 90
_cell_length_a 6.8290
_cell_formula_units_Z 4
_cell_length_b 7.6047
_cell_length_c 7.4626
_cell_volume 342.981
_database_code_amcsd 0020995
_exptl_crystal_density_diffrn 3.346
_cod_data_source_file inputs/fixed/split/05886.cif
_cod_data_source_block 05886
_cod_original_formula_sum 'Ni S O5 H2'
_cod_database_code 9017867

loop_
_space_group_symop_operation_xyz
x,y,z
1/2+x,1/2+y,z
x,-y,1/2+z
1/2+x,1/2-y,1/2+z
-x,y,1/2-z
1/2-x,1/2+y,1/2-z
-x,-y,-z
1/2-x,1/2-y,-z

loop_
_atom_site_aniso_label
_atom_site_aniso_U_11
_atom_site_aniso_U_22
_atom_site_aniso_U_33
_atom_site_aniso_U_12
_atom_site_aniso_U_13
_atom_site_aniso_U_23
Ni 0.00572 0.00692 0.00624 -0.00025 0.00253 0.00018
S 0.00441 0.00591 0.00668 0.00000 0.00229 0.00000
O1 0.00710 0.01420 0.01360 0.00370 0.00380 0.00690
O2 0.00950 0.00950 0.01350 0.00135 0.00710 0.00430
O3 0.00790 0.01030 0.00820 0.00000 0.00370 0.00000

loop_
_atom_site_label
_atom_site_fract_x
_atom_site_fract_y
_atom_site_fract_z
_atom_site_U_iso_or_equiv
Ni 0.00000 0.50000 0.00000 0.00639
S 0.00000 0.15664 0.25000 0.00579
O1 0.17289 0.04649 0.40331 0.01205
O2 0.10307 0.26994 0.15466 0.01011
O3 0.00000 0.63135 0.25000 0.00883
H 0.10800 0.69400 0.29600 0.02000

loop_
_cod_related_entry_id
_cod_related_entry_database
_cod_related_entry_code
1 AMCSD 0020995
